data_1520402
loop_
_publ_author_name
'Coles, Susanne L.'
'Threlfall, Terry L.'
'Hursthouse, Michael B.'

_publ_section_title
;
 N-(3-acetylphenyl)acetamide
;
_journal_name_full 'Crystal Structure Report Archive'
_journal_page_first 1378
_journal_year 2009
_chemical_formula_sum 'C10 H11 N O2'
_chemical_formula_weight 177.20
_chemical_name_systematic
;
N-(3-acetylphenyl)acetamide
;
_space_group_IT_number 2
_symmetry_cell_setting triclinic
_symmetry_space_group_name_Hall '-P 1'
_symmetry_space_group_name_H-M 'P -1'
_atom_sites_solution_hydrogens geom
_atom_sites_solution_primary direct
_atom_sites_solution_secondary difmap
_cell_angle_alpha 103.709(2)
_cell_angle_beta 93.064(3)
_cell_angle_gamma 100.528(3)
_cell_formula_units_Z 2
_cell_length_a 5.5061(2)
_cell_length_b 7.2607(3)
_cell_length_c 11.4567(5)
_cell_measurement_reflns_used 1927
_cell_measurement_temperature 120(2)
_cell_measurement_theta_max 27.48
_cell_measurement_theta_min 2.91
_cell_volume 435.23(3)
_computing_cell_refinement 'DENZO (Otwinowski & Minor, 1997) & COLLECT (Hooft, R.W.W., 1998)'
_computing_data_collection 'COLLECT (Hooft, R.W.W., 1998)'
_computing_data_reduction 'DENZO (Otwinowski & Minor, 1997) & COLLECT (Hooft, R.W.W., 1998)'
_computing_structure_refinement 'SHELXL-97 (Sheldrick, 1997)'
_computing_structure_solution 'SHELXS-97 (Sheldrick, 1997)'
_diffrn_ambient_temperature 120(2)
_diffrn_detector_area_resol_mean 9.091
_diffrn_measured_fraction_theta_full 0.890
_diffrn_measured_fraction_theta_max 0.890
_diffrn_measurement_device_type 'Bruker-Nonius Roper CCD camera on \k-goniostat'
_diffrn_measurement_method '\f & \w scans'
_diffrn_radiation_monochromator graphite
_diffrn_radiation_source 'Bruker-Nonius FR591 rotating anode'
_diffrn_radiation_type MoK\a
_diffrn_radiation_wavelength 0.71073
_diffrn_reflns_av_R_equivalents 0.0000
_diffrn_reflns_av_sigmaI/netI 0.0396
_diffrn_reflns_limit_h_max 7
_diffrn_reflns_limit_h_min -7
_diffrn_reflns_limit_k_max 9
_diffrn_reflns_limit_k_min -9
_diffrn_reflns_limit_l_max 14
_diffrn_reflns_limit_l_min -14
_diffrn_reflns_number 6425
_diffrn_reflns_theta_full 27.47
_diffrn_reflns_theta_max 27.47
_diffrn_reflns_theta_min 3.68
_exptl_absorpt_coefficient_mu 0.095
_exptl_absorpt_correction_T_max 0.9962
_exptl_absorpt_correction_T_min 0.9418
_exptl_absorpt_correction_type multi-scan
_exptl_absorpt_process_details 'SADABS 2007/2 (Sheldrick, G.M., 2007)'
_exptl_crystal_colour colourless
_exptl_crystal_density_diffrn 1.352
_exptl_crystal_density_method 'not measured'
_exptl_crystal_description 'split plate'
_exptl_crystal_F_000 188
_exptl_crystal_size_max 0.64
_exptl_crystal_size_mid 0.46
_exptl_crystal_size_min 0.04
_refine_diff_density_max 0.278
_refine_diff_density_min -0.265
_refine_diff_density_rms 0.068
_refine_ls_extinction_method none
_refine_ls_goodness_of_fit_ref 1.092
_refine_ls_hydrogen_treatment constr
_refine_ls_matrix_type full
_refine_ls_number_parameters 121
_refine_ls_number_reflns 6434
_refine_ls_number_restraints 0
_refine_ls_restrained_S_all 1.092
_refine_ls_R_factor_all 0.0867
_refine_ls_R_factor_gt 0.0547
_refine_ls_shift/su_max 0.000
_refine_ls_shift/su_mean 0.000
_refine_ls_structure_factor_coef Fsqd
_refine_ls_weighting_details 'calc w=1/[\s^2^(Fo^2^)+(0.0537P)^2^+0.4332P] where P=(Fo^2^+2Fc^2^)/3'
_refine_ls_weighting_scheme calc
_refine_ls_wR_factor_gt 0.1239
_refine_ls_wR_factor_ref 0.1428
_reflns_number_gt 4879
_reflns_number_total 6434
_reflns_threshold_expression >2sigma(I)
_cod_data_source_file eCrystal-1378.cif
_cod_data_source_block 2008lsh051
_cod_depositor_comments
;
Citation :
Coles (nee Huth), Susanne L. and Threlfall, Terry L. and 
Hursthouse, Michael B. (2009) 
University of Southampton, Crystal Structure Report Archive. 
(doi:10.5258/ecrystals/1378)

More at:
http://ecrystals.chem.soton.ac.uk/1378/

The following automatic conversions were performed:

'_symmetry_cell_setting' value 'Triclinic' changed to 'triclinic'
according to the built-in table from CIF Core dictionary named
'cif_core.dic' version 2.4.1 from 2010-06-29.

Automatic conversion script
Id: cif_fix_values 3392 2015-05-12 13:50:21Z andrius 
;
_cod_original_sg_symbol_H-M P-1
_cod_database_code 1520402

loop_
_symmetry_equiv_pos_as_xyz
'x, y, z'
'-x, -y, -z'

loop_
_atom_site_label
_atom_site_type_symbol
_atom_site_fract_x
_atom_site_fract_y
_atom_site_fract_z
_atom_site_U_iso_or_equiv
_atom_site_adp_type
_atom_site_occupancy
_atom_site_symmetry_multiplicity
_atom_site_calc_flag
_atom_site_refinement_flags
_atom_site_disorder_assembly
_atom_site_disorder_group
C1 C 0.2698(3) 0.5417(2) 0.25994(13) 0.0136(3) Uani 1 1 d . . .
C2 C 0.2706(3) 0.5979(2) 0.38558(14) 0.0144(3) Uani 1 1 d . . .
H2 H 0.1286 0.5530 0.4223 0.017 Uiso 1 1 calc R . .
C3 C 0.4782(3) 0.7194(2) 0.45740(13) 0.0138(3) Uani 1 1 d . . .
C4 C 0.6856(3) 0.7861(2) 0.40345(14) 0.0161(3) Uani 1 1 d . . .
H4 H 0.8287 0.8670 0.4517 0.019 Uiso 1 1 calc R . .
C5 C 0.6819(3) 0.7332(2) 0.27774(15) 0.0194(4) Uani 1 1 d . . .
H5 H 0.8220 0.7812 0.2408 0.023 Uiso 1 1 calc R . .
C6 C 0.4772(3) 0.6119(2) 0.20646(13) 0.0158(3) Uani 1 1 d . . .
H6 H 0.4775 0.5764 0.1212 0.019 Uiso 1 1 calc R . .
C7 C 0.0204(3) 0.3146(2) 0.07546(14) 0.0186(4) Uani 1 1 d . . .
C8 C -0.2279(3) 0.1804(2) 0.04002(15) 0.0236(4) Uani 1 1 d . . .
H8A H -0.2666 0.1500 -0.0478 0.035 Uiso 1 1 calc R . .
H8B H -0.3557 0.2427 0.0798 0.035 Uiso 1 1 calc R . .
H8C H -0.2237 0.0607 0.0648 0.035 Uiso 1 1 calc R . .
C9 C 0.4689(3) 0.7711(2) 0.59141(13) 0.0163(3) Uani 1 1 d . . .
C10 C 0.6936(3) 0.8926(2) 0.67178(14) 0.0199(4) Uani 1 1 d . . .
H10A H 0.7175 1.0254 0.6627 0.030 Uiso 1 1 calc R . .
H10B H 0.8402 0.8388 0.6491 0.030 Uiso 1 1 calc R . .
H10C H 0.6700 0.8928 0.7560 0.030 Uiso 1 1 calc R . .
N1 N 0.0555(2) 0.41504(18) 0.19484(11) 0.0157(3) Uani 1 1 d . . .
H1 H -0.0734 0.3978 0.2361 0.019 Uiso 1 1 calc R . .
O1 O 0.1784(2) 0.32745(18) 0.00566(10) 0.0285(3) Uani 1 1 d . . .
O2 O 0.27667(19) 0.71620(17) 0.63450(10) 0.0230(3) Uani 1 1 d . . .

loop_
_atom_site_aniso_label
_atom_site_aniso_U_11
_atom_site_aniso_U_22
_atom_site_aniso_U_33
_atom_site_aniso_U_23
_atom_site_aniso_U_13
_atom_site_aniso_U_12
C1 0.0142(8) 0.0153(8) 0.0129(8) 0.0047(7) 0.0032(6) 0.0048(7)
C2 0.0144(8) 0.0153(8) 0.0153(8) 0.0058(6) 0.0052(6) 0.0040(7)
C3 0.0165(8) 0.0134(8) 0.0133(7) 0.0045(7) 0.0022(6) 0.0062(7)
C4 0.0139(8) 0.0173(9) 0.0150(8) 0.0018(7) 0.0034(6) 0.0001(6)
C5 0.0172(8) 0.0219(9) 0.0200(8) 0.0062(7) 0.0081(7) 0.0031(7)
C6 0.0184(8) 0.0189(9) 0.0114(8) 0.0042(7) 0.0054(6) 0.0055(7)
C7 0.0219(8) 0.0216(9) 0.0140(8) 0.0047(7) 0.0026(7) 0.0084(7)
C8 0.0244(9) 0.0260(10) 0.0171(9) 0.0010(7) 0.0007(7) 0.0026(8)
C9 0.0191(8) 0.0155(8) 0.0164(8) 0.0058(7) 0.0030(6) 0.0064(7)
C10 0.0231(8) 0.0190(9) 0.0166(8) 0.0040(7) 0.0005(7) 0.0031(7)
N1 0.0132(6) 0.0214(7) 0.0113(6) 0.0028(6) 0.0050(5) 0.0010(6)
O1 0.0282(7) 0.0375(7) 0.0150(6) 0.0007(6) 0.0092(6) 0.0003(6)
O2 0.0231(6) 0.0283(7) 0.0161(6) 0.0038(5) 0.0050(5) 0.0027(5)

loop_
_atom_type_symbol
_atom_type_description
_atom_type_scat_dispersion_real
_atom_type_scat_dispersion_imag
_atom_type_scat_source
C C 0.0033 0.0016 'International Tables Vol C Tables 4.2.6.8 and 6.1.1.4'
H H 0.0000 0.0000 'International Tables Vol C Tables 4.2.6.8 and 6.1.1.4'
N N 0.0061 0.0033 'International Tables Vol C Tables 4.2.6.8 and 6.1.1.4'
O O 0.0106 0.0060 'International Tables Vol C Tables 4.2.6.8 and 6.1.1.4'

loop_
_geom_angle_atom_site_label_1
_geom_angle_atom_site_label_2
_geom_angle_atom_site_label_3
_geom_angle
_geom_angle_site_symmetry_1
_geom_angle_site_symmetry_3
C6 C1 C2 119.30(13) . .
C6 C1 N1 123.85(13) . .
C2 C1 N1 116.85(13) . .
C3 C2 C1 120.63(14) . .
C3 C2 H2 119.7 . .
C1 C2 H2 119.7 . .
C4 C3 C2 119.65(13) . .
C4 C3 C9 122.38(13) . .
C2 C3 C9 117.96(13) . .
C3 C4 C5 119.56(15) . .
C3 C4 H4 120.2 . .
C5 C4 H4 120.2 . .
C6 C5 C4 120.88(15) . .
C6 C5 H5 119.6 . .
C4 C5 H5 119.6 . .
C5 C6 C1 119.95(13) . .
C5 C6 H6 120.0 . .
C1 C6 H6 120.0 . .
O1 C7 N1 123.48(15) . .
O1 C7 C8 122.89(15) . .
N1 C7 C8 113.58(13) . .
C7 C8 H8A 109.5 . .
C7 C8 H8B 109.5 . .
H8A C8 H8B 109.5 . .
C7 C8 H8C 109.5 . .
H8A C8 H8C 109.5 . .
H8B C8 H8C 109.5 . .
O2 C9 C3 119.92(14) . .
O2 C9 C10 120.66(14) . .
C3 C9 C10 119.41(13) . .
C9 C10 H10A 109.5 . .
C9 C10 H10B 109.5 . .
H10A C10 H10B 109.5 . .
C9 C10 H10C 109.5 . .
H10A C10 H10C 109.5 . .
H10B C10 H10C 109.5 . .
C7 N1 C1 128.72(13) . .
C7 N1 H1 115.6 . .
C1 N1 H1 115.6 . .

loop_
_geom_bond_atom_site_label_1
_geom_bond_atom_site_label_2
_geom_bond_distance
_geom_bond_site_symmetry_2
C1 C6 1.396(2) .
C1 C2 1.399(2) .
C1 N1 1.4064(19) .
C2 C3 1.396(2) .
C2 H2 0.9500 .
C3 C4 1.391(2) .
C3 C9 1.498(2) .
C4 C5 1.398(2) .
C4 H4 0.9500 .
C5 C6 1.383(2) .
C5 H5 0.9500 .
C6 H6 0.9500 .
C7 O1 1.2189(19) .
C7 N1 1.3737(19) .
C7 C8 1.500(2) .
C8 H8A 0.9800 .
C8 H8B 0.9800 .
C8 H8C 0.9800 .
C9 O2 1.2322(18) .
C9 C10 1.500(2) .
C10 H10A 0.9800 .
C10 H10B 0.9800 .
C10 H10C 0.9800 .
N1 H1 0.8800 .

loop_
_geom_hbond_atom_site_label_D
_geom_hbond_atom_site_label_H
_geom_hbond_atom_site_label_A
_geom_hbond_distance_DH
_geom_hbond_distance_HA
_geom_hbond_distance_DA
_geom_hbond_angle_DHA
_geom_hbond_site_symmetry_A
N1 H1 O2 0.88 2.13 2.9504(17) 153.9 2_566
